data_7111499
loop_
_publ_author_name
'Dong, Weibing'
'Wang, Mei'
'Liu, Xiaoyang'
'Jin, Kun'
'Li, Guanghua'
'Wang, Fujun'
'Sun, Licheng'

_publ_section_title
;
 An insight into the protonation property of a diiron azadithiolate
 complex pertinent to the active site of Fe-only hydrogenases
;
_journal_issue 3
_journal_name_full 'Chemical Communications'
_journal_page_first 305
_journal_page_last 307
_journal_paper_doi 10.1039/b513270c
_journal_year 2006
_chemical_formula_moiety 'C18 H27 F6 Fe2 N2 O6 P3 S2'
_chemical_formula_sum 'C18 H27 F6 Fe2 N2 O6 P3 S2'
_chemical_formula_weight 750.15
_space_group_IT_number 14
_symmetry_cell_setting monoclinic
_symmetry_space_group_name_Hall '-P 2yn'
_symmetry_space_group_name_H-M 'P 1 21/n 1'
_atom_sites_solution_hydrogens geom
_atom_sites_solution_primary direct
_atom_sites_solution_secondary difmap
_audit_creation_date 'Jul 10 10:01:24 2005'
_audit_creation_method SHELXL-97
_cell_angle_alpha 90.00
_cell_angle_beta 104.846(3)
_cell_angle_gamma 90.00
_cell_formula_units_Z 4
_cell_length_a 11.3070(6)
_cell_length_b 14.1755(5)
_cell_length_c 18.9123(9)
_cell_measurement_temperature 293(2)
_cell_volume 2930.1(2)
_computing_cell_refinement 'SMART (Bruker, 1997)'
_computing_data_collection 'SMART (Bruker, 1997)'
_computing_data_reduction 'SAINT (Bruker, 1997)'
_computing_molecular_graphics 'SHELXP97 (Sheldrick, 1997)'
_computing_publication_material 'SHELXTL (Bruker, 1997)'
_computing_structure_refinement 'SHELXL97 (Sheldrick, 1997)'
_computing_structure_solution 'SHELXS97 (Sheldrick, 1997)'
_diffrn_ambient_temperature 293(2)
_diffrn_measured_fraction_theta_full 0.994
_diffrn_measured_fraction_theta_max 0.994
_diffrn_measurement_device_type 'CCD area detector'
_diffrn_measurement_method 'phi and omega scans'
_diffrn_radiation_detector 'Imaging Plate'
_diffrn_radiation_monochromator graphite
_diffrn_radiation_source 'fine-focus sealed tube'
_diffrn_radiation_type MoK\a
_diffrn_radiation_wavelength 0.71073
_diffrn_reflns_av_R_equivalents 0.0597
_diffrn_reflns_av_sigmaI/netI 0.0701
_diffrn_reflns_limit_h_max 15
_diffrn_reflns_limit_h_min -12
_diffrn_reflns_limit_k_max 18
_diffrn_reflns_limit_k_min -18
_diffrn_reflns_limit_l_max 18
_diffrn_reflns_limit_l_min -25
_diffrn_reflns_number 20789
_diffrn_reflns_theta_full 28.28
_diffrn_reflns_theta_max 28.28
_diffrn_reflns_theta_min 1.82
_diffrn_standards_decay_% 0.00
_diffrn_standards_interval_count 0
_diffrn_standards_number 0
_exptl_absorpt_coefficient_mu 1.371
_exptl_absorpt_correction_T_max 0.3448
_exptl_absorpt_correction_T_min 0.2813
_exptl_absorpt_correction_type empirical
_exptl_absorpt_process_details sadabs
_exptl_crystal_colour 'deep red'
_exptl_crystal_density_diffrn 1.700
_exptl_crystal_density_meas ?
_exptl_crystal_description block
_exptl_crystal_F_000 1520
_exptl_crystal_size_max 0.25
_exptl_crystal_size_mid 0.20
_exptl_crystal_size_min 0.20
_refine_diff_density_max 1.536
_refine_diff_density_min -0.944
_refine_diff_density_rms 0.102
_refine_ls_extinction_method none
_refine_ls_goodness_of_fit_ref 0.990
_refine_ls_hydrogen_treatment mixed
_refine_ls_matrix_type full
_refine_ls_number_parameters 356
_refine_ls_number_reflns 7212
_refine_ls_number_restraints 6
_refine_ls_restrained_S_all 0.993
_refine_ls_R_factor_all 0.0968
_refine_ls_R_factor_gt 0.0531
_refine_ls_shift/su_max 0.000
_refine_ls_shift/su_mean 0.000
_refine_ls_structure_factor_coef Fsqd
_refine_ls_weighting_details 'calc w=1/[\s^2^(Fo^2^)+(0.0917P)^2^+0.0000P] where P=(Fo^2^+2Fc^2^)/3'
_refine_ls_weighting_scheme calc
_refine_ls_wR_factor_gt 0.1382
_refine_ls_wR_factor_ref 0.1654
_reflns_number_observed 4388
_reflns_number_total 7212
_reflns_observed_criterion >2.0sigma(I)
_cod_data_source_file b513270csup1.cif
_cod_data_source_block FeHFe
_cod_depositor_comments
;
The following automatic conversions were performed:

'_exptl_crystal_density_meas' value 'none' was changed to '?' - the
value is perceived as not measured.

Automatic conversion script
Id: cif_fix_values 3008 2015-01-20 13:52:24Z robertas 
;
_cod_original_sg_symbol_H-M P2(1)/n
_cod_database_code 7111499

loop_
_symmetry_equiv_pos_as_xyz
'x, y, z'
'-x+1/2, y+1/2, -z+1/2'
'-x, -y, -z'
'x-1/2, -y-1/2, z-1/2'

loop_
_atom_site_label
_atom_site_type_symbol
_atom_site_fract_x
_atom_site_fract_y
_atom_site_fract_z
_atom_site_U_iso_or_equiv
_atom_site_adp_type
_atom_site_occupancy
_atom_site_symmetry_multiplicity
_atom_site_calc_flag
_atom_site_refinement_flags
Fe1 Fe 0.37803(6) 0.82550(4) 0.26595(3) 0.02930(17) Uani 1 1 d .
H1 H 0.271(4) 0.879(3) 0.304(2) 0.046(13) Uiso 1 1 d .
Fe2 Fe 0.16177(6) 0.89763(4) 0.21933(3) 0.03059(17) Uani 1 1 d .
S1 S 0.22047(10) 0.75870(7) 0.18022(6) 0.0372(3) Uani 1 1 d .
S2 S 0.33476(10) 0.95536(7) 0.19452(5) 0.0319(2) Uani 1 1 d .
P1 P 0.50126(11) 0.91554(8) 0.35144(6) 0.0336(3) Uani 1 1 d .
P2 P 0.02211(11) 0.81763(8) 0.26203(7) 0.0390(3) Uani 1 1 d .
P3 P -0.25962(13) 1.08158(10) 0.13750(8) 0.0517(4) Uani 1 1 d .
F1 F -0.4020(6) 1.0664(4) 0.1130(3) 0.153(2) Uani 1 1 d U
F2 F -0.2831(6) 1.1894(3) 0.1228(4) 0.144(2) Uani 1 1 d .
F3 F -0.2409(6) 0.9760(3) 0.1594(3) 0.158(3) Uani 1 1 d .
F4 F -0.2686(6) 1.1090(4) 0.2167(3) 0.139(2) Uani 1 1 d .
F5 F -0.1195(4) 1.0981(4) 0.1649(3) 0.141(2) Uani 1 1 d .
F6 F -0.2540(7) 1.0559(6) 0.0624(2) 0.205(4) Uani 1 1 d .
O1 O 0.3879(4) 0.6683(2) 0.3677(2) 0.0604(10) Uani 1 1 d .
O2 O 0.5934(4) 0.7629(3) 0.2214(2) 0.0653(11) Uani 1 1 d .
O3 O -0.0049(4) 0.9445(3) 0.0788(2) 0.0818(14) Uani 1 1 d .
O4 O 0.1156(4) 1.0644(2) 0.2979(2) 0.0585(10) Uani 1 1 d .
O5 O 0.7253(6) 0.5576(4) -0.0060(3) 0.111(2) Uani 1 1 d .
O6 O 0.8176(6) 0.6894(5) -0.0055(4) 0.129(2) Uani 1 1 d .
N1 N 0.3492(4) 0.8282(3) 0.0851(2) 0.0448(10) Uani 1 1 d .
N2 N 0.7328(6) 0.6435(5) 0.0027(3) 0.0790(17) Uani 1 1 d .
C1 C 0.3851(4) 0.7294(3) 0.3278(3) 0.0410(11) Uani 1 1 d .
C2 C 0.5089(5) 0.7852(3) 0.2372(2) 0.0403(11) Uani 1 1 d .
C3 C 0.0568(5) 0.9286(4) 0.1342(3) 0.0482(12) Uani 1 1 d .
C4 C 0.1347(4) 1.0012(3) 0.2665(3) 0.0373(10) Uani 1 1 d .
C5 C 0.5829(5) 0.8547(4) 0.4331(3) 0.0538(13) Uani 1 1 d .
H9A H 0.5258 0.8216 0.4539 0.080 Uiso 1 1 calc .
H9B H 0.6274 0.8996 0.4679 0.080 Uiso 1 1 calc .
H9C H 0.6390 0.8105 0.4211 0.080 Uiso 1 1 calc .
C6 C 0.4282(5) 1.0127(3) 0.3861(3) 0.0491(12) Uani 1 1 d .
H10A H 0.3816 1.0494 0.3459 0.080 Uiso 1 1 calc .
H10B H 0.4896 1.0519 0.4169 0.080 Uiso 1 1 calc .
H10C H 0.3749 0.9884 0.4139 0.080 Uiso 1 1 calc .
C7 C 0.6222(5) 0.9740(5) 0.3207(3) 0.0652(16) Uani 1 1 d .
H8A H 0.5873 1.0083 0.2765 0.080 Uiso 1 1 calc .
H8B H 0.6785 0.9277 0.3115 0.080 Uiso 1 1 calc .
H8C H 0.6649 1.0169 0.3578 0.080 Uiso 1 1 calc .
C8 C 0.0826(5) 0.7175(3) 0.3195(3) 0.0540(13) Uani 1 1 d .
H2A H 0.1258 0.6768 0.2941 0.080 Uiso 1 1 calc .
H2B H 0.0164 0.6833 0.3308 0.080 Uiso 1 1 calc .
H2C H 0.1375 0.7393 0.3640 0.080 Uiso 1 1 calc .
C9 C -0.0553(6) 0.8825(4) 0.3188(4) 0.0630(16) Uani 1 1 d .
H1B H -0.0909 0.9386 0.2937 0.080 Uiso 1 1 calc .
H1C H 0.0022 0.8995 0.3638 0.080 Uiso 1 1 calc .
H1D H -0.1186 0.8439 0.3292 0.080 Uiso 1 1 calc .
C10 C -0.1009(5) 0.7673(4) 0.1913(3) 0.0650(16) Uani 1 1 d .
H3A H -0.0672 0.7313 0.1582 0.080 Uiso 1 1 calc .
H3B H -0.1511 0.8171 0.1651 0.080 Uiso 1 1 calc .
H3C H -0.1496 0.7269 0.2133 0.080 Uiso 1 1 calc .
C11 C 0.2392(5) 0.7783(4) 0.0873(3) 0.0524(13) Uani 1 1 d .
H11A H 0.2391 0.7177 0.0636 0.080 Uiso 1 1 calc .
H11B H 0.1692 0.8137 0.0594 0.080 Uiso 1 1 calc .
C12 C 0.3469(5) 0.9270(3) 0.1011(3) 0.0494(13) Uani 1 1 d .
H12A H 0.2782 0.9555 0.0661 0.080 Uiso 1 1 calc .
H12B H 0.4210 0.9557 0.0940 0.080 Uiso 1 1 calc .
C13 C 0.4438(5) 0.7837(3) 0.0645(2) 0.0413(11) Uani 1 1 d .
C14 C 0.5411(5) 0.8349(3) 0.0491(3) 0.0522(13) Uani 1 1 d .
H18 H 0.5417 0.9004 0.0521 0.080 Uiso 1 1 calc .
C15 C 0.6346(6) 0.7893(5) 0.0297(3) 0.0614(15) Uani 1 1 d .
H17 H 0.6985 0.8240 0.0199 0.080 Uiso 1 1 calc .
C16 C 0.6349(5) 0.6927(4) 0.0245(3) 0.0555(14) Uani 1 1 d .
C17 C 0.5412(6) 0.6400(4) 0.0396(3) 0.0634(16) Uani 1 1 d .
H15 H 0.5424 0.5746 0.0365 0.080 Uiso 1 1 calc .
C18 C 0.4464(6) 0.6846(4) 0.0594(3) 0.0576(14) Uani 1 1 d .
H14 H 0.3835 0.6490 0.0694 0.080 Uiso 1 1 calc .

loop_
_atom_site_aniso_label
_atom_site_aniso_U_11
_atom_site_aniso_U_22
_atom_site_aniso_U_33
_atom_site_aniso_U_23
_atom_site_aniso_U_13
_atom_site_aniso_U_12
Fe1 0.0281(3) 0.0259(3) 0.0336(3) -0.0005(2) 0.0073(3) 0.0020(2)
Fe2 0.0292(3) 0.0258(3) 0.0364(3) -0.0016(2) 0.0079(3) 0.0033(2)
S1 0.0336(6) 0.0277(5) 0.0488(7) -0.0101(4) 0.0080(5) -0.0010(4)
S2 0.0363(6) 0.0277(5) 0.0325(5) -0.0008(4) 0.0102(5) 0.0007(4)
P1 0.0303(6) 0.0380(6) 0.0312(6) 0.0002(4) 0.0057(5) -0.0013(4)
P2 0.0294(6) 0.0342(6) 0.0541(7) 0.0015(5) 0.0121(5) 0.0010(5)
P3 0.0418(8) 0.0532(8) 0.0587(8) 0.0035(6) 0.0102(7) 0.0065(6)
F1 0.149(2) 0.151(2) 0.156(2) -0.0046(10) 0.0373(11) -0.0002(10)
F2 0.159(6) 0.074(3) 0.195(6) 0.042(3) 0.036(4) 0.009(3)
F3 0.215(7) 0.057(3) 0.161(5) 0.016(3) -0.025(5) 0.019(3)
F4 0.176(6) 0.160(5) 0.114(4) -0.036(3) 0.093(4) -0.037(4)
F5 0.050(3) 0.211(6) 0.160(5) -0.064(4) 0.025(3) -0.006(3)
F6 0.244(8) 0.324(9) 0.046(3) -0.008(4) 0.038(4) 0.099(7)
O1 0.064(3) 0.045(2) 0.074(3) 0.0265(18) 0.022(2) 0.0098(17)
O2 0.051(3) 0.098(3) 0.053(2) 0.006(2) 0.0222(19) 0.034(2)
O3 0.075(3) 0.118(4) 0.044(2) 0.009(2) -0.002(2) 0.036(3)
O4 0.071(3) 0.039(2) 0.075(3) -0.0160(18) 0.034(2) -0.0026(17)
O5 0.134(5) 0.098(4) 0.120(4) 0.006(3) 0.064(4) 0.066(4)
O6 0.086(5) 0.156(6) 0.171(6) 0.019(4) 0.082(5) 0.030(4)
N1 0.048(3) 0.046(2) 0.044(2) -0.0116(17) 0.019(2) 0.0005(18)
N2 0.077(4) 0.103(5) 0.064(3) 0.009(3) 0.030(3) 0.037(4)
C1 0.035(3) 0.035(2) 0.051(3) -0.003(2) 0.007(2) 0.0017(19)
C2 0.039(3) 0.046(3) 0.033(2) 0.0032(19) 0.003(2) 0.006(2)
C3 0.039(3) 0.052(3) 0.052(3) -0.002(2) 0.010(2) 0.011(2)
C4 0.037(3) 0.026(2) 0.051(3) 0.0011(19) 0.016(2) -0.0002(17)
C5 0.058(4) 0.058(3) 0.038(3) 0.000(2) -0.001(2) 0.008(3)
C6 0.050(3) 0.043(3) 0.052(3) -0.016(2) 0.009(2) -0.002(2)
C7 0.049(4) 0.082(4) 0.065(4) -0.012(3) 0.016(3) -0.026(3)
C8 0.043(3) 0.041(3) 0.080(4) 0.016(3) 0.019(3) 0.002(2)
C9 0.061(4) 0.054(3) 0.090(4) 0.008(3) 0.047(3) 0.006(3)
C10 0.041(3) 0.071(4) 0.080(4) -0.003(3) 0.010(3) -0.012(3)
C11 0.046(3) 0.067(3) 0.042(3) -0.026(2) 0.008(2) 0.000(2)
C12 0.070(4) 0.045(3) 0.037(2) 0.005(2) 0.021(2) 0.013(2)
C13 0.046(3) 0.046(3) 0.033(2) -0.0034(19) 0.011(2) 0.003(2)
C14 0.059(4) 0.049(3) 0.051(3) -0.001(2) 0.017(3) 0.008(2)
C15 0.051(4) 0.083(4) 0.055(3) 0.006(3) 0.023(3) -0.002(3)
C16 0.057(4) 0.071(4) 0.043(3) 0.002(2) 0.022(3) 0.022(3)
C17 0.078(5) 0.052(3) 0.062(4) -0.005(3) 0.023(3) 0.017(3)
C18 0.063(4) 0.056(3) 0.060(3) -0.007(3) 0.029(3) 0.005(3)

loop_
_atom_type_symbol
_atom_type_description
_atom_type_scat_dispersion_real
_atom_type_scat_dispersion_imag
_atom_type_scat_source
C C 0.0033 0.0016 'International Tables Vol C Tables 4.2.6.8 and 6.1.1.4'
H H 0.0000 0.0000 'International Tables Vol C Tables 4.2.6.8 and 6.1.1.4'
N N 0.0061 0.0033 'International Tables Vol C Tables 4.2.6.8 and 6.1.1.4'
O O 0.0106 0.0060 'International Tables Vol C Tables 4.2.6.8 and 6.1.1.4'
F F 0.0171 0.0103 'International Tables Vol C Tables 4.2.6.8 and 6.1.1.4'
P P 0.1023 0.0942 'International Tables Vol C Tables 4.2.6.8 and 6.1.1.4'
S S 0.1246 0.1234 'International Tables Vol C Tables 4.2.6.8 and 6.1.1.4'
Fe Fe 0.3463 0.8444 'International Tables Vol C Tables 4.2.6.8 and 6.1.1.4'

loop_
_geom_angle_atom_site_label_1
_geom_angle_atom_site_label_2
_geom_angle_atom_site_label_3
_geom_angle
C1 Fe1 C2 93.1(2)
C1 Fe1 P1 92.65(15)
C2 Fe1 P1 89.50(15)
C1 Fe1 S2 168.45(16)
C2 Fe1 S2 98.46(15)
P1 Fe1 S2 88.09(4)
C1 Fe1 S1 92.58(15)
C2 Fe1 S1 101.93(15)
P1 Fe1 S1 167.15(5)
S2 Fe1 S1 84.46(4)
C1 Fe1 Fe2 113.89(16)
C2 Fe1 Fe2 143.39(14)
P1 Fe1 Fe2 112.27(4)
S2 Fe1 Fe2 55.52(3)
S1 Fe1 Fe2 54.90(3)
C1 Fe1 H1 89.1(15)
C2 Fe1 H1 169.2(15)
P1 Fe1 H1 79.8(15)
S2 Fe1 H1 79.7(15)
S1 Fe1 H1 88.5(15)
Fe2 Fe1 H1 42.9(15)
C4 Fe2 C3 95.1(2)
C4 Fe2 P2 90.54(15)
C3 Fe2 P2 94.67(18)
C4 Fe2 S1 169.06(15)
C3 Fe2 S1 95.84(16)
P2 Fe2 S1 88.30(5)
C4 Fe2 S2 94.22(15)
C3 Fe2 S2 97.64(18)
P2 Fe2 S2 166.34(5)
S1 Fe2 S2 84.61(4)
C4 Fe2 Fe1 115.00(15)
C3 Fe2 Fe1 138.86(16)
P2 Fe2 Fe1 111.50(4)
S1 Fe2 Fe1 55.71(3)
S2 Fe2 Fe1 54.95(3)
C4 Fe2 H1 81.0(15)
C3 Fe2 H1 174.1(15)
P2 Fe2 H1 89.8(15)
S1 Fe2 H1 88.1(15)
S2 Fe2 H1 78.4(16)
Fe1 Fe2 H1 41.5(16)
C11 S1 Fe2 107.16(17)
C11 S1 Fe1 110.77(17)
Fe2 S1 Fe1 69.38(4)
C12 S2 Fe1 109.63(15)
C12 S2 Fe2 113.37(19)
Fe1 S2 Fe2 69.53(4)
C5 P1 C6 103.5(2)
C5 P1 C7 103.3(3)
C6 P1 C7 102.7(3)
C5 P1 Fe1 115.63(18)
C6 P1 Fe1 115.91(17)
C7 P1 Fe1 114.09(19)
C9 P2 C10 104.0(3)
C9 P2 C8 102.0(3)
C10 P2 C8 103.6(3)
C9 P2 Fe2 116.66(19)
C10 P2 Fe2 114.2(2)
C8 P2 Fe2 114.69(18)
F6 P3 F3 89.0(4)
F6 P3 F5 93.8(4)
F3 P3 F5 89.9(3)
F6 P3 F2 96.7(4)
F3 P3 F2 174.1(4)
F5 P3 F2 91.4(3)
F6 P3 F1 88.6(4)
F3 P3 F1 90.3(3)
F5 P3 F1 177.6(3)
F2 P3 F1 88.1(3)
F6 P3 F4 178.8(4)
F3 P3 F4 91.2(3)
F5 P3 F4 87.4(3)
F2 P3 F4 83.0(3)
F1 P3 F4 90.2(3)
C13 N1 C12 124.2(4)
C13 N1 C11 121.4(4)
C12 N1 C11 114.3(4)
O6 N2 O5 123.3(6)
O6 N2 C16 117.9(7)
O5 N2 C16 118.8(7)
O1 C1 Fe1 178.9(4)
O2 C2 Fe1 177.0(5)
O3 C3 Fe2 175.7(5)
O4 C4 Fe2 177.3(4)
P1 C5 H9A 109.5
P1 C5 H9B 109.5
H9A C5 H9B 109.5
P1 C5 H9C 109.5
H9A C5 H9C 109.5
H9B C5 H9C 109.5
P1 C6 H10A 109.5
P1 C6 H10B 109.5
H10A C6 H10B 109.5
P1 C6 H10C 109.5
H10A C6 H10C 109.5
H10B C6 H10C 109.5
P1 C7 H8A 109.5
P1 C7 H8B 109.5
H8A C7 H8B 109.5
P1 C7 H8C 109.5
H8A C7 H8C 109.5
H8B C7 H8C 109.5
P2 C8 H2A 109.5
P2 C8 H2B 109.5
H2A C8 H2B 109.5
P2 C8 H2C 109.5
H2A C8 H2C 109.5
H2B C8 H2C 109.5
P2 C9 H1B 109.5
P2 C9 H1C 109.5
H1B C9 H1C 109.5
P2 C9 H1D 109.5
H1B C9 H1D 109.5
H1C C9 H1D 109.5
P2 C10 H3A 109.5
P2 C10 H3B 109.5
H3A C10 H3B 109.5
P2 C10 H3C 109.5
H3A C10 H3C 109.5
H3B C10 H3C 109.5
N1 C11 S1 114.4(3)
N1 C11 H11A 108.7
S1 C11 H11A 108.7
N1 C11 H11B 108.7
S1 C11 H11B 108.7
H11A C11 H11B 107.6
N1 C12 S2 115.0(3)
N1 C12 H12A 108.5
S2 C12 H12A 108.5
N1 C12 H12B 108.5
S2 C12 H12B 108.5
H12A C12 H12B 107.5
N1 C13 C18 120.4(5)
N1 C13 C14 121.7(4)
C18 C13 C14 117.9(5)
C15 C14 C13 120.7(5)
C15 C14 H18 119.7
C13 C14 H18 119.7
C14 C15 C16 120.5(5)
C14 C15 H17 119.8
C16 C15 H17 119.8
C15 C16 C17 120.4(5)
C15 C16 N2 121.0(6)
C17 C16 N2 118.6(6)
C18 C17 C16 120.0(5)
C18 C17 H15 120.0
C16 C17 H15 120.0
C17 C18 C13 120.5(5)
C17 C18 H14 119.8
C13 C18 H14 119.8

loop_
_geom_bond_atom_site_label_1
_geom_bond_atom_site_label_2
_geom_bond_distance
Fe1 C1 1.784(5)
Fe1 C2 1.795(5)
Fe1 P1 2.2428(12)
Fe1 S2 2.2614(11)
Fe1 S1 2.2845(12)
Fe1 Fe2 2.5879(8)
Fe1 H1 1.72(5)
Fe2 C4 1.785(4)
Fe2 C3 1.793(5)
Fe2 P2 2.2551(13)
Fe2 S1 2.2622(12)
Fe2 S2 2.2772(13)
Fe2 H1 1.77(5)
S1 C11 1.844(5)
S2 C12 1.852(5)
P1 C5 1.803(5)
P1 C6 1.813(5)
P1 C7 1.817(6)
P2 C9 1.802(6)
P2 C10 1.810(6)
P2 C8 1.812(5)
P3 F6 1.483(5)
P3 F3 1.553(4)
P3 F5 1.554(5)
P3 F2 1.564(4)
P3 F1 1.571(7)
P3 F4 1.575(5)
O1 C1 1.143(5)
O2 C2 1.118(6)
O3 C3 1.124(6)
O4 C4 1.126(5)
O5 N2 1.229(8)
O6 N2 1.201(8)
N1 C13 1.382(6)
N1 C12 1.434(6)
N1 C11 1.441(7)
N2 C16 1.453(7)
C5 H9A 0.9600
C5 H9B 0.9600
C5 H9C 0.9600
C6 H10A 0.9600
C6 H10B 0.9600
C6 H10C 0.9600
C7 H8A 0.9600
C7 H8B 0.9600
C7 H8C 0.9600
C8 H2A 0.9600
C8 H2B 0.9600
C8 H2C 0.9600
C9 H1B 0.9600
C9 H1C 0.9600
C9 H1D 0.9600
C10 H3A 0.9600
C10 H3B 0.9600
C10 H3C 0.9600
C11 H11A 0.9700
C11 H11B 0.9700
C12 H12A 0.9700
C12 H12B 0.9700
C13 C18 1.410(7)
C13 C14 1.409(7)
C14 C15 1.367(8)
C14 H18 0.9300
C15 C16 1.374(8)
C15 H17 0.9300
C16 C17 1.385(9)
C17 C18 1.376(8)
C17 H15 0.9300
C18 H14 0.9300
